data_7037154
loop_
_publ_author_name
'Li, Xiaoshuang'
'Li, Chao'
'Gong, Pifu'
'Lin, Zheshuai'
'Yao, Jiyong'
'Wu, Yicheng'

_publ_section_title
;
 Syntheses, crystal structures and physical properties of three new
 chalcogenides: NaGaGe3Se8, K3Ga3Ge7S20, and K3Ga3Ge7Se20.
;
_journal_issue 2
_journal_name_full 'Dalton transactions (Cambridge, England : 2003)'
_journal_page_first 532
_journal_page_last 538
_journal_paper_doi 10.1039/c5dt03682h
_journal_volume 45
_journal_year 2015
_chemical_formula_sum 'Ga3 Ge7 K3 S20'
_chemical_formula_weight 1475.79
_chemical_name_systematic
; 
 ? 
;
_space_group_IT_number 14
_symmetry_cell_setting monoclinic
_symmetry_space_group_name_Hall '-P 2ybc'
_symmetry_space_group_name_H-M 'P 1 21/c 1'
_atom_sites_solution_hydrogens none
_atom_sites_solution_primary direct
_atom_sites_solution_secondary difmap
_audit_creation_method SHELXL-97
_audit_update_record
;
2015-09-07 deposited with the CCDC.
2015-11-03 downloaded from the CCDC.
;
_cell_angle_alpha 90.00
_cell_angle_beta 90.802(5)
_cell_angle_gamma 90.00
_cell_formula_units_Z 2
_cell_length_a 6.7665(4)
_cell_length_b 37.527(2)
_cell_length_c 6.6796(4)
_cell_measurement_reflns_used 2287
_cell_measurement_temperature 153.1500
_cell_measurement_theta_max 28.6190
_cell_measurement_theta_min 3.3550
_cell_volume 1695.96(17)
_computing_structure_refinement 'SHELXL-97 (Sheldrick, 1997)'
_computing_structure_solution 'SHELXS-97 (Sheldrick, 1990)'
_diffrn_ambient_temperature 153.1500
_diffrn_measured_fraction_theta_full 0.994
_diffrn_measured_fraction_theta_max 0.994
_diffrn_measurement_device_type 'Xcalibur, Sapphire3, Gemini ultra'
_diffrn_measurement_method dtprofit.ref
_diffrn_radiation_monochromator graphite
_diffrn_radiation_source 'fine-focus sealed tube'
_diffrn_radiation_type MoK\a
_diffrn_radiation_wavelength 0.71073
_diffrn_reflns_av_R_equivalents 0.0678
_diffrn_reflns_av_sigmaI/netI 0.0754
_diffrn_reflns_limit_h_max 8
_diffrn_reflns_limit_h_min -8
_diffrn_reflns_limit_k_max 46
_diffrn_reflns_limit_k_min -35
_diffrn_reflns_limit_l_max 7
_diffrn_reflns_limit_l_min -8
_diffrn_reflns_number 9264
_diffrn_reflns_theta_full 26.37
_diffrn_reflns_theta_max 26.37
_diffrn_reflns_theta_min 3.42
_exptl_absorpt_coefficient_mu 10.053
_exptl_absorpt_correction_T_max 1.00000
_exptl_absorpt_correction_T_min 0.31192
_exptl_absorpt_correction_type multi-scan
_exptl_absorpt_process_details 'face indexed'
_exptl_crystal_colour yellow
_exptl_crystal_density_diffrn 2.890
_exptl_crystal_density_method 'not measured'
_exptl_crystal_description Prism
_exptl_crystal_F_000 1388
_refine_diff_density_max 1.808
_refine_diff_density_min -1.222
_refine_diff_density_rms 0.245
_refine_ls_extinction_coef 0.0013(2)
_refine_ls_extinction_expression Fc^*^=kFc[1+0.001xFc^2^\l^3^/sin(2\q)]^-1/4^
_refine_ls_extinction_method SHELXL
_refine_ls_goodness_of_fit_ref 1.145
_refine_ls_hydrogen_treatment none
_refine_ls_matrix_type full
_refine_ls_number_parameters 152
_refine_ls_number_reflns 3451
_refine_ls_number_restraints 0
_refine_ls_restrained_S_all 1.145
_refine_ls_R_factor_all 0.0710
_refine_ls_R_factor_gt 0.0564
_refine_ls_shift/su_max 0.001
_refine_ls_shift/su_mean 0.000
_refine_ls_structure_factor_coef Fsqd
_refine_ls_weighting_details 'calc w=1/[\s^2^(Fo^2^)+(0.0400P)^2^+0.0000P] where P=(Fo^2^+2Fc^2^)/3'
_refine_ls_weighting_scheme calc
_refine_ls_wR_factor_gt 0.1086
_refine_ls_wR_factor_ref 0.1156
_reflns_number_gt 2815
_reflns_number_total 3451
_reflns_threshold_expression >2sigma(I)
_cod_data_source_file c5dt03682h2.cif
_cod_data_source_block b
_cod_depositor_comments 'Adding full bibliography for 7037153--7037155.cif.'
_cod_original_cell_volume 1695.94(18)
_cod_original_sg_symbol_H-M P21/c
_cod_database_code 7037154

loop_
_symmetry_equiv_pos_as_xyz
'x, y, z'
'-x, y+1/2, -z+1/2'
'-x, -y, -z'
'x, -y-1/2, z-1/2'

loop_
_atom_site_label
_atom_site_type_symbol
_atom_site_fract_x
_atom_site_fract_y
_atom_site_fract_z
_atom_site_U_iso_or_equiv
_atom_site_adp_type
_atom_site_occupancy
_atom_site_symmetry_multiplicity
_atom_site_calc_flag
_atom_site_refinement_flags
K1 K 0.0164(5) 0.83414(9) 0.2039(4) 0.1042(11) Uani 1 1 d .
K2 K 0.5000 0.0000 0.5000 0.1159(18) Uani 1 2 d S
Ga1 Ga 0.41240(10) 0.09260(2) 0.26720(12) 0.0216(2) Uani 0.30 1 d P
Ge1 Ge 0.41240(10) 0.09260(2) 0.26720(12) 0.0216(2) Uani 0.70 1 d P
Ga2 Ga 0.08693(10) 0.03590(2) 0.02280(12) 0.0217(2) Uani 0.30 1 d P
Ge2 Ge 0.08693(10) 0.03590(2) 0.02280(12) 0.0217(2) Uani 0.70 1 d P
Ga3 Ga 0.09013(10) 0.60402(2) 0.18828(12) 0.0210(2) Uani 0.30 1 d P
Ge3 Ge 0.09013(10) 0.60402(2) 0.18828(12) 0.0210(2) Uani 0.70 1 d P
Ga4 Ga 0.60074(10) 0.17850(2) 0.27195(11) 0.0211(2) Uani 0.30 1 d P
Ge4 Ge 0.60074(10) 0.17850(2) 0.27195(11) 0.0211(2) Uani 0.70 1 d P
Ga5 Ga 0.38383(11) 0.25929(2) 0.08604(12) 0.0236(2) Uani 0.30 1 d P
Ge5 Ge 0.38383(11) 0.25929(2) 0.08604(12) 0.0236(2) Uani 0.70 1 d P
S1 S 0.4302(3) 0.14129(6) 0.0757(3) 0.0280(5) Uani 1 1 d .
S2 S 0.1691(2) 0.41331(6) -0.0101(3) 0.0296(5) Uani 1 1 d .
S3 S 0.6583(2) 0.41408(6) -0.0078(3) 0.0281(5) Uani 1 1 d .
S4 S 0.4077(3) 0.04568(6) 0.0548(3) 0.0340(5) Uani 1 1 d .
S5 S 0.6622(3) 0.22830(6) 0.1054(3) 0.0304(5) Uani 1 1 d .
S6 S 0.4745(3) 0.31661(6) 0.0769(3) 0.0320(5) Uani 1 1 d .
S7 S 0.0937(3) 0.58534(6) 0.5046(3) 0.0289(5) Uani 1 1 d .
S8 S 0.0308(3) 0.49740(6) 0.2507(3) 0.0293(5) Uani 1 1 d .
S9 S 0.0785(3) 0.66309(6) 0.2002(3) 0.0311(5) Uani 1 1 d .
S10 S 0.1765(3) 0.25421(7) 0.3377(3) 0.0369(5) Uani 1 1 d .

loop_
_atom_site_aniso_label
_atom_site_aniso_U_11
_atom_site_aniso_U_22
_atom_site_aniso_U_33
_atom_site_aniso_U_23
_atom_site_aniso_U_13
_atom_site_aniso_U_12
K1 0.183(3) 0.076(2) 0.0535(17) 0.0111(16) -0.0045(18) -0.051(2)
K2 0.131(4) 0.055(3) 0.162(5) 0.058(3) 0.019(3) -0.003(3)
Ga1 0.0206(4) 0.0149(5) 0.0293(5) -0.0002(4) -0.0009(3) -0.0018(3)
Ge1 0.0206(4) 0.0149(5) 0.0293(5) -0.0002(4) -0.0009(3) -0.0018(3)
Ga2 0.0277(4) 0.0118(5) 0.0257(5) -0.0043(3) -0.0008(3) -0.0035(3)
Ge2 0.0277(4) 0.0118(5) 0.0257(5) -0.0043(3) -0.0008(3) -0.0035(3)
Ga3 0.0197(4) 0.0150(5) 0.0284(5) 0.0021(4) 0.0001(3) -0.0010(3)
Ge3 0.0197(4) 0.0150(5) 0.0284(5) 0.0021(4) 0.0001(3) -0.0010(3)
Ga4 0.0273(4) 0.0108(5) 0.0253(5) -0.0002(3) 0.0013(3) 0.0017(3)
Ge4 0.0273(4) 0.0108(5) 0.0253(5) -0.0002(3) 0.0013(3) 0.0017(3)
Ga5 0.0335(4) 0.0140(5) 0.0233(5) 0.0011(4) 0.0022(3) 0.0007(3)
Ge5 0.0335(4) 0.0140(5) 0.0233(5) 0.0011(4) 0.0022(3) 0.0007(3)
S1 0.0362(10) 0.0192(12) 0.0285(11) 0.0017(9) -0.0061(8) -0.0041(8)
S2 0.0229(9) 0.0364(14) 0.0296(11) -0.0081(10) -0.0006(7) -0.0011(8)
S3 0.0212(9) 0.0329(13) 0.0303(11) -0.0056(9) -0.0007(7) 0.0002(8)
S4 0.0247(9) 0.0249(13) 0.0525(14) -0.0173(11) 0.0022(8) -0.0013(8)
S5 0.0340(10) 0.0202(12) 0.0371(12) 0.0098(9) 0.0053(8) 0.0040(8)
S6 0.0543(12) 0.0150(12) 0.0271(11) -0.0012(9) 0.0096(9) -0.0035(9)
S7 0.0362(10) 0.0223(12) 0.0281(11) 0.0015(9) -0.0014(8) -0.0044(8)
S8 0.0492(11) 0.0216(12) 0.0169(10) 0.0024(9) 0.0010(8) 0.0069(9)
S9 0.0282(9) 0.0172(12) 0.0479(13) 0.0016(10) -0.0007(8) -0.0010(8)
S10 0.0330(10) 0.0411(15) 0.0365(13) 0.0078(11) 0.0008(9) -0.0012(9)

loop_
_atom_type_symbol
_atom_type_description
_atom_type_scat_dispersion_real
_atom_type_scat_dispersion_imag
_atom_type_scat_source
K K 0.2009 0.2494 'International Tables Vol C Tables 4.2.6.8 and 6.1.1.4'
Ga Ga 0.2307 1.6083 'International Tables Vol C Tables 4.2.6.8 and 6.1.1.4'
Ge Ge 0.1547 1.8001 'International Tables Vol C Tables 4.2.6.8 and 6.1.1.4'
S S 0.1246 0.1234 'International Tables Vol C Tables 4.2.6.8 and 6.1.1.4'

loop_
_geom_angle_atom_site_label_1
_geom_angle_atom_site_label_2
_geom_angle_atom_site_label_3
_geom_angle
_geom_angle_site_symmetry_1
_geom_angle_site_symmetry_3
S10 K1 S9 99.03(9) 2 4_576
S10 K1 S7 148.88(11) 2 4_575
S9 K1 S7 110.41(10) 4_576 4_575
S10 K1 S9 89.92(9) 2 4_575
S9 K1 S9 165.23(13) 4_576 4_575
S7 K1 S9 63.66(7) 4_575 4_575
S10 K1 S1 82.08(8) 2 3_565
S9 K1 S1 126.34(12) 4_576 3_565
S7 K1 S1 72.62(8) 4_575 3_565
S9 K1 S1 66.32(7) 4_575 3_565
S10 K1 S6 60.92(7) 2 2
S9 K1 S6 73.40(7) 4_576 2
S7 K1 S6 117.61(12) 4_575 2
S9 K1 S6 121.35(10) 4_575 2
S1 K1 S6 60.45(7) 3_565 2
S10 K1 S6 103.46(11) 2 2_655
S9 K1 S6 61.28(7) 4_576 2_655
S7 K1 S6 99.45(9) 4_575 2_655
S9 K1 S6 105.31(10) 4_575 2_655
S1 K1 S6 170.25(10) 3_565 2_655
S6 K1 S6 129.24(9) 2 2_655
S10 K1 Ga3 129.99(9) 2 4_576
S9 K1 Ga3 33.64(5) 4_576 4_576
S7 K1 Ga3 77.28(7) 4_575 4_576
S9 K1 Ga3 140.00(10) 4_575 4_576
S1 K1 Ga3 111.10(10) 3_565 4_576
S6 K1 Ga3 83.46(7) 2 4_576
S6 K1 Ga3 71.68(6) 2_655 4_576
S3 K2 S3 180.00(2) 4_566 2_645
S3 K2 S4 115.31(5) 4_566 3_656
S3 K2 S4 64.69(5) 2_645 3_656
S3 K2 S4 64.69(5) 4_566 .
S3 K2 S4 115.31(5) 2_645 .
S4 K2 S4 180.00(6) 3_656 .
S3 K2 S8 74.88(5) 4_566 2_645
S3 K2 S8 105.12(5) 2_645 2_645
S4 K2 S8 103.56(4) 3_656 2_645
S4 K2 S8 76.44(4) . 2_645
S3 K2 S8 105.12(5) 4_566 4_566
S3 K2 S8 74.88(5) 2_645 4_566
S4 K2 S8 76.44(4) 3_656 4_566
S4 K2 S8 103.56(4) . 4_566
S8 K2 S8 180.00(6) 2_645 4_566
S3 K2 Ga1 35.32(3) 4_566 .
S3 K2 Ga1 144.68(3) 2_645 .
S4 K2 Ga1 144.52(4) 3_656 .
S4 K2 Ga1 35.48(4) . .
S8 K2 Ga1 88.19(4) 2_645 .
S8 K2 Ga1 91.81(4) 4_566 .
S3 K2 Ga1 144.68(3) 4_566 3_656
S3 K2 Ga1 35.32(3) 2_645 3_656
S4 K2 Ga1 35.48(4) 3_656 3_656
S4 K2 Ga1 144.52(4) . 3_656
S8 K2 Ga1 91.81(4) 2_645 3_656
S8 K2 Ga1 88.19(4) 4_566 3_656
Ga1 K2 Ga1 180.000(10) . 3_656
S3 K2 Ge1 144.68(3) 4_566 3_656
S3 K2 Ge1 35.32(3) 2_645 3_656
S4 K2 Ge1 35.48(4) 3_656 3_656
S4 K2 Ge1 144.52(4) . 3_656
S8 K2 Ge1 91.81(4) 2_645 3_656
S8 K2 Ge1 88.19(4) 4_566 3_656
Ga1 K2 Ge1 180.000(10) . 3_656
Ga1 K2 Ge1 0.000(10) 3_656 3_656
S1 Ga1 S3 115.47(8) . 4_566
S1 Ga1 S2 120.40(8) . 4_566
S3 Ga1 S2 95.11(7) 4_566 4_566
S1 Ga1 S4 106.13(9) . .
S3 Ga1 S4 109.73(8) 4_566 .
S2 Ga1 S4 109.55(8) 4_566 .
S1 Ga1 K2 163.76(6) . .
S3 Ga1 K2 61.27(6) 4_566 .
S2 Ga1 K2 75.72(6) 4_566 .
S4 Ga1 K2 63.34(6) . .
S4 Ga2 S7 114.02(9) . 2_545
S4 Ga2 S8 109.11(8) . 4_565
S7 Ga2 S8 108.18(8) 2_545 4_565
S4 Ga2 S8 113.52(8) . 2_545
S7 Ga2 S8 113.06(8) 2_545 2_545
S8 Ga2 S8 97.47(7) 4_565 2_545
S4 Ga2 Ge2 123.43(7) . 3
S7 Ga2 Ge2 122.26(6) 2_545 3
S8 Ga2 Ge2 48.91(6) 4_565 3
S8 Ga2 Ge2 48.56(5) 2_545 3
S4 Ga2 Ga2 123.43(7) . 3
S7 Ga2 Ga2 122.26(6) 2_545 3
S8 Ga2 Ga2 48.91(6) 4_565 3
S8 Ga2 Ga2 48.56(5) 2_545 3
Ge2 Ga2 Ga2 0.00(3) 3 3
S2 Ga3 S3 103.19(8) 3_565 3_665
S2 Ga3 S9 106.59(8) 3_565 .
S3 Ga3 S9 110.80(8) 3_665 .
S2 Ga3 S7 114.70(8) 3_565 .
S3 Ga3 S7 115.04(8) 3_665 .
S9 Ga3 S7 106.29(9) . .
S2 Ga3 K1 69.24(8) 3_565 4_575
S3 Ga3 K1 79.95(7) 3_665 4_575
S9 Ga3 K1 56.39(7) . 4_575
S7 Ga3 K1 161.51(8) . 4_575
S5 Ga4 S1 109.43(8) . .
S5 Ga4 S6 117.80(8) . 4_566
S1 Ga4 S6 112.82(8) . 4_566
S5 Ga4 S9 94.04(8) . 2_645
S1 Ga4 S9 112.26(8) . 2_645
S6 Ga4 S9 109.09(8) 4_566 2_645
S10 Ga5 S5 117.25(8) . .
S10 Ga5 S10 98.47(8) . 4_565
S5 Ga5 S10 116.91(9) . 4_565
S10 Ga5 S6 106.29(9) . .
S5 Ga5 S6 105.84(8) . .
S10 Ga5 S6 111.73(9) 4_565 .
Ga4 S1 Ga1 101.97(8) . .
Ga4 S1 K1 124.17(10) . 3_565
Ga1 S1 K1 116.67(8) . 3_565
Ge3 S2 Ga3 0.00(5) 3_565 3_565
Ge3 S2 Ga1 101.44(8) 3_565 4_565
Ga3 S2 Ga1 101.44(8) 3_565 4_565
Ge3 S2 Ge1 101.44(8) 3_565 4_565
Ga3 S2 Ge1 101.44(8) 3_565 4_565
Ga1 S2 Ge1 0.00(5) 4_565 4_565
Ge3 S3 Ga3 0.00(5) 3_665 3_665
Ge3 S3 Ga1 99.81(8) 3_665 4_565
Ga3 S3 Ga1 99.81(8) 3_665 4_565
Ge3 S3 Ge1 99.81(8) 3_665 4_565
Ga3 S3 Ge1 99.81(8) 3_665 4_565
Ga1 S3 Ge1 0.00(5) 4_565 4_565
Ge3 S3 K2 123.11(8) 3_665 2_655
Ga3 S3 K2 123.11(8) 3_665 2_655
Ga1 S3 K2 83.41(6) 4_565 2_655
Ge1 S3 K2 83.41(6) 4_565 2_655
Ga2 S4 Ga1 101.26(8) . .
Ga2 S4 K2 99.51(8) . .
Ga1 S4 K2 81.18(7) . .
Ga5 S5 Ga4 107.84(8) . .
Ge4 S6 Ga4 0.00(4) 4_565 4_565
Ge4 S6 Ga5 102.29(8) 4_565 .
Ga4 S6 Ga5 102.29(8) 4_565 .
Ge4 S6 K1 134.73(9) 4_565 2_545
Ga4 S6 K1 134.73(9) 4_565 2_545
Ga5 S6 K1 84.97(8) . 2_545
Ge4 S6 K1 88.90(8) 4_565 2_645
Ga4 S6 K1 88.90(8) 4_565 2_645
Ga5 S6 K1 113.90(9) . 2_645
K1 S6 K1 129.24(9) 2_545 2_645
Ga3 S7 Ge2 100.68(8) . 2
Ga3 S7 Ga2 100.68(8) . 2
Ge2 S7 Ga2 0.00(4) 2 2
Ga3 S7 K1 95.37(9) . 4_576
Ge2 S7 K1 134.10(10) 2 4_576
Ga2 S7 K1 134.10(10) 2 4_576
Ge2 S8 Ga2 0.00(4) 4_566 4_566
Ge2 S8 Ge2 82.53(7) 4_566 2
Ga2 S8 Ge2 82.53(7) 4_566 2
Ge2 S8 Ga2 82.53(7) 4_566 2
Ga2 S8 Ga2 82.53(7) 4_566 2
Ge2 S8 Ga2 0.00(4) 2 2
Ge2 S8 K2 104.58(7) 4_566 2_655
Ga2 S8 K2 104.58(7) 4_566 2_655
Ge2 S8 K2 128.12(8) 2 2_655
Ga2 S8 K2 128.12(8) 2 2_655
Ga3 S9 Ge4 102.98(8) . 2_655
Ga3 S9 Ga4 102.98(8) . 2_655
Ge4 S9 Ga4 0.00(6) 2_655 2_655
Ga3 S9 K1 89.98(9) . 4_575
Ge4 S9 K1 100.49(10) 2_655 4_575
Ga4 S9 K1 100.49(10) 2_655 4_575
Ga3 S9 K1 94.06(9) . 4_576
Ge4 S9 K1 92.44(9) 2_655 4_576
Ga4 S9 K1 92.44(9) 2_655 4_576
K1 S9 K1 165.23(13) 4_575 4_576
Ga5 S10 Ge5 100.76(8) . 4_566
Ga5 S10 Ga5 100.76(8) . 4_566
Ge5 S10 Ga5 0.00(5) 4_566 4_566
Ga5 S10 K1 96.45(10) . 2_545
Ge5 S10 K1 121.28(11) 4_566 2_545
Ga5 S10 K1 121.28(11) 4_566 2_545

loop_
_geom_bond_atom_site_label_1
_geom_bond_atom_site_label_2
_geom_bond_distance
_geom_bond_site_symmetry_2
K1 S10 3.281(4) 2
K1 S9 3.337(4) 4_576
K1 S7 3.346(4) 4_575
K1 S9 3.398(4) 4_575
K1 S1 3.648(4) 3_565
K1 S6 3.707(4) 2
K1 S6 3.782(4) 2_655
K1 Ga3 4.007(3) 4_576
K2 S3 3.398(2) 4_566
K2 S3 3.398(2) 2_645
K2 S4 3.482(2) 3_656
K2 S4 3.482(2) .
K2 S8 3.6117(19) 2_645
K2 S8 3.6117(19) 4_566
K2 Ga1 3.8497(8) .
K2 Ga1 3.8497(8) 3_656
K2 Ge1 3.8497(8) 3_656
Ga1 S1 2.234(2) .
Ga1 S3 2.2406(19) 4_566
Ga1 S2 2.2455(19) 4_566
Ga1 S4 2.261(2) .
Ga2 S4 2.2084(18) .
Ga2 S7 2.228(2) 2_545
Ga2 S8 2.234(2) 4_565
Ga2 S8 2.246(2) 2_545
Ga2 Ge2 2.9544(16) 3
Ga2 Ga2 2.9544(16) 3
Ga3 S2 2.204(2) 3_565
Ga3 S3 2.2066(19) 3_665
Ga3 S9 2.220(2) .
Ga3 S7 2.226(2) .
Ga3 K1 4.007(3) 4_575
Ga4 S5 2.217(2) .
Ga4 S1 2.227(2) .
Ga4 S6 2.227(2) 4_566
Ga4 S9 2.2516(19) 2_645
Ga5 S10 2.213(2) .
Ga5 S5 2.216(2) .
Ga5 S10 2.216(2) 4_565
Ga5 S6 2.238(2) .
S1 K1 3.648(4) 3_565
S2 Ge3 2.2040(19) 3_565
S2 Ga3 2.2040(19) 3_565
S2 Ga1 2.2455(19) 4_565
S2 Ge1 2.2455(19) 4_565
S3 Ge3 2.2066(19) 3_665
S3 Ga3 2.2066(19) 3_665
S3 Ga1 2.2406(19) 4_565
S3 Ge1 2.2406(19) 4_565
S3 K2 3.398(2) 2_655
S6 Ge4 2.227(2) 4_565
S6 Ga4 2.227(2) 4_565
S6 K1 3.707(4) 2_545
S6 K1 3.782(4) 2_645
S7 Ge2 2.228(2) 2
S7 Ga2 2.228(2) 2
S7 K1 3.346(4) 4_576
S8 Ge2 2.234(2) 4_566
S8 Ga2 2.234(2) 4_566
S8 Ge2 2.246(2) 2
S8 Ga2 2.246(2) 2
S8 K2 3.6117(19) 2_655
S9 Ge4 2.2516(19) 2_655
S9 Ga4 2.2516(19) 2_655
S9 K1 3.337(4) 4_575
S9 K1 3.398(4) 4_576
S10 Ge5 2.216(2) 4_566
S10 Ga5 2.216(2) 4_566
S10 K1 3.281(4) 2_545
